data_4338872
loop_
_publ_author_name
'Liu, Hai-Yan'
'Wu, Hua'
'Ma, Jian-Fang'
'Song, Shu-Yan'
'Yang, Jin'
'Liu, Ying-Ying'
'Su, Zhong-Min'

_publ_section_title
;
 Structural study of silver(I) sulfonate complexes with pyrazine
 derivatives.
;
_journal_issue 18
_journal_name_full 'Inorganic chemistry'
_journal_page_first 7299
_journal_page_last 7311
_journal_paper_doi 10.1021/ic070147s
_journal_volume 46
_journal_year 2007
_chemical_formula_moiety 'C10 H14 Ag N O6 S'
_chemical_formula_sum 'C10 H14 Ag N O6 S'
_chemical_formula_weight 384.15
_chemical_name_systematic
;
 ?
;
_space_group_IT_number 4
_symmetry_cell_setting monoclinic
_symmetry_space_group_name_Hall 'P 2yb'
_symmetry_space_group_name_H-M 'P 1 21 1'
_atom_sites_solution_hydrogens geom
_atom_sites_solution_primary direct
_atom_sites_solution_secondary difmap
_audit_creation_method SHELXL-97
_cell_angle_alpha 90.0000(19)
_cell_angle_beta 116.9900(16)
_cell_angle_gamma 90.0000(19)
_cell_formula_units_Z 2
_cell_length_a 8.8780(11)
_cell_length_b 9.0140(11)
_cell_length_c 9.5580(12)
_cell_measurement_temperature 293(2)
_cell_measurement_theta_max 28.3
_cell_measurement_theta_min 2.4
_cell_volume 681.58(15)
_computing_cell_refinement 'SAINT (Bruker, 1999)'
_computing_data_collection 'SMART (Bruker, 1997)'
_computing_data_reduction SAINT
_computing_molecular_graphics 'SHELXTL-PLUS (Sheldrick, 1990)'
_computing_publication_material SHELXL-97
_computing_structure_refinement 'SHELXL-97 (Sheldrick, 1997)'
_computing_structure_solution 'SHELXS-97 (Sheldrick, 1997)'
_diffrn_ambient_temperature 293(2)
_diffrn_measured_fraction_theta_full 0.944
_diffrn_measured_fraction_theta_max 0.944
_diffrn_measurement_device_type 'Bruker APEX CCD area-detector'
_diffrn_measurement_method '\w scans'
_diffrn_radiation_monochromator graphite
_diffrn_radiation_source 'fine-focus sealed tube'
_diffrn_radiation_type MoK\a
_diffrn_radiation_wavelength 0.71073
_diffrn_reflns_av_R_equivalents 0.0518
_diffrn_reflns_av_sigmaI/netI 0.0517
_diffrn_reflns_limit_h_max 11
_diffrn_reflns_limit_h_min -11
_diffrn_reflns_limit_k_max 6
_diffrn_reflns_limit_k_min -11
_diffrn_reflns_limit_l_max 12
_diffrn_reflns_limit_l_min -12
_diffrn_reflns_number 4251
_diffrn_reflns_theta_full 28.30
_diffrn_reflns_theta_max 28.30
_diffrn_reflns_theta_min 2.39
_exptl_absorpt_coefficient_mu 1.652
_exptl_absorpt_correction_T_max 0.848
_exptl_absorpt_correction_T_min 0.832
_exptl_absorpt_correction_type multi-scan
_exptl_absorpt_process_details 'SADABS (Sheldrick, 1996)'
_exptl_crystal_colour colorless
_exptl_crystal_density_diffrn 1.872
_exptl_crystal_density_method 'not measured'
_exptl_crystal_description block
_exptl_crystal_F_000 384
_exptl_crystal_size_max 0.11
_exptl_crystal_size_mid 0.10
_exptl_crystal_size_min 0.10
_refine_diff_density_max 0.465
_refine_diff_density_min -0.374
_refine_diff_density_rms 0.087
_refine_ls_abs_structure_details 'Flack H D (1983), Acta Cryst. A39, 876-881'
_refine_ls_abs_structure_Flack -0.08(6)
_refine_ls_extinction_method none
_refine_ls_goodness_of_fit_ref 1.002
_refine_ls_hydrogen_treatment mixed
_refine_ls_matrix_type full
_refine_ls_number_parameters 196
_refine_ls_number_reflns 2177
_refine_ls_number_restraints 11
_refine_ls_restrained_S_all 1.002
_refine_ls_R_factor_all 0.0445
_refine_ls_R_factor_gt 0.0330
_refine_ls_shift/su_max 0.002
_refine_ls_shift/su_mean 0.000
_refine_ls_structure_factor_coef Fsqd
_refine_ls_weighting_details 'calc w=1/[\s^2^(Fo^2^)+(0.1000P)^2^+0.0000P] where P=(Fo^2^+2Fc^2^)/3'
_refine_ls_weighting_scheme calc
_refine_ls_wR_factor_gt 0.0893
_refine_ls_wR_factor_ref 0.1411
_reflns_number_gt 1740
_reflns_number_total 2177
_reflns_threshold_expression >2sigma(I)
_cod_data_source_file ic070147s-file003.cif
_cod_data_source_block compound-6
_cod_original_sg_symbol_H-M p21
_cod_database_code 4338872

loop_
_symmetry_equiv_pos_as_xyz
'x, y, z'
'-x, y+1/2, -z'

loop_
_atom_site_label
_atom_site_type_symbol
_atom_site_fract_x
_atom_site_fract_y
_atom_site_fract_z
_atom_site_U_iso_or_equiv
_atom_site_adp_type
_atom_site_occupancy
_atom_site_symmetry_multiplicity
_atom_site_calc_flag
_atom_site_refinement_flags
Ag1 Ag 1.30065(8) 0.96526(10) 0.74792(7) 0.0652(3) Uani 1 1 d .
S1 S 1.1753(2) 0.8132(2) 0.2754(2) 0.0403(4) Uani 1 1 d .
OW1 O 1.1146(10) 0.9560(15) 0.8321(9) 0.0808(18) Uani 1 1 d D
HW2 H 1.127(16) 0.944(18) 0.944(8) 0.121 Uiso 1 1 d D
HW1 H 1.049(17) 0.893(13) 0.771(12) 0.121 Uiso 1 1 d D
O1 O 1.2408(6) 0.9641(11) 0.2926(7) 0.0616(14) Uani 1 1 d .
OW2 O 1.4831(9) 0.9592(18) 0.6595(8) 0.087(2) Uani 1 1 d D
HW3 H 1.448(15) 0.923(17) 0.576(8) 0.130 Uiso 1 1 d D
HW4 H 1.592(13) 0.915(19) 0.730(11) 0.130 Uiso 1 1 d D
C7 C 0.7357(8) 0.9163(8) 0.2991(7) 0.0325(13) Uani 1 1 d .
C1 C 1.0089(7) 0.8209(8) 0.3326(7) 0.0290(12) Uani 1 1 d .
C2 C 0.8667(7) 0.9160(7) 0.2496(7) 0.0280(12) Uani 1 1 d .
O3 O 1.3011(7) 0.7119(8) 0.3826(8) 0.0620(16) Uani 1 1 d .
C6 C 0.5956(8) 1.0127(8) 0.2238(8) 0.0367(14) Uani 1 1 d .
H6 H 0.5130 1.0152 0.2583 0.044 Uiso 1 1 calc R
C3 C 0.8425(7) 1.0082(7) 0.1213(7) 0.0315(14) Uani 1 1 d .
H3 H 0.9224 1.0064 0.0837 0.038 Uiso 1 1 calc R
C4 C 0.7089(7) 1.0975(8) 0.0523(7) 0.0329(13) Uani 1 1 d .
H4 H 0.7004 1.1581 -0.0296 0.039 Uiso 1 1 calc R
C10 C 1.0216(11) 0.7367(9) 0.4529(9) 0.0451(16) Uani 1 1 d .
H10 H 1.1173 0.6784 0.5060 0.054 Uiso 1 1 calc R
C9 C 0.8936(10) 0.7345(9) 0.5003(9) 0.0465(18) Uani 1 1 d .
H9 H 0.9018 0.6717 0.5807 0.056 Uiso 1 1 calc R
O2 O 1.0951(8) 0.7626(10) 0.1138(8) 0.075(2) Uani 1 1 d .
C5 C 0.5782(8) 1.1029(8) 0.1007(8) 0.0359(14) Uani 1 1 d .
OW3 O 1.2068(9) 1.2434(8) 0.1659(9) 0.0689(18) Uani 1 1 d D
HW5 H 1.112(12) 1.272(15) 0.076(11) 0.103 Uiso 1 1 d D
HW6 H 1.190(17) 1.150(4) 0.156(16) 0.103 Uiso 1 1 d D
N1 N 0.4378(9) 1.1923(11) 0.0208(10) 0.063(2) Uani 1 1 d D
HA2 H 0.456(17) 1.284(10) -0.015(16) 0.095 Uiso 1 1 d D
HA1 H 0.364(14) 1.210(16) 0.049(13) 0.095 Uiso 1 1 d D
C8 C 0.7549(8) 0.8266(9) 0.4263(8) 0.0394(15) Uani 1 1 d .
H8 H 0.6729 0.8291 0.4615 0.047 Uiso 1 1 calc R

loop_
_atom_site_aniso_label
_atom_site_aniso_U_11
_atom_site_aniso_U_22
_atom_site_aniso_U_33
_atom_site_aniso_U_23
_atom_site_aniso_U_13
_atom_site_aniso_U_12
Ag1 0.0659(4) 0.0669(4) 0.0606(4) 0.0047(4) 0.0268(3) -0.0040(4)
S1 0.0331(7) 0.0479(10) 0.0433(8) -0.0017(8) 0.0202(7) 0.0098(7)
OW1 0.087(4) 0.071(5) 0.082(4) 0.005(6) 0.037(3) -0.006(6)
O1 0.049(3) 0.071(4) 0.078(3) 0.017(5) 0.040(2) 0.001(5)
OW2 0.078(4) 0.111(6) 0.061(4) -0.021(7) 0.023(3) -0.001(7)
C7 0.032(3) 0.034(3) 0.032(3) -0.006(2) 0.015(2) -0.004(2)
C1 0.025(2) 0.028(3) 0.031(3) -0.005(3) 0.010(2) 0.006(3)
C2 0.025(3) 0.025(3) 0.033(3) -0.006(2) 0.011(2) -0.006(2)
O3 0.049(3) 0.068(4) 0.070(4) 0.007(3) 0.028(3) 0.021(3)
C6 0.030(3) 0.039(4) 0.046(3) -0.005(3) 0.021(3) -0.008(2)
C3 0.028(3) 0.036(4) 0.031(3) -0.004(2) 0.014(2) -0.006(2)
C4 0.032(3) 0.035(3) 0.031(3) 0.001(3) 0.014(2) -0.004(3)
C10 0.051(4) 0.039(4) 0.040(4) 0.003(3) 0.016(3) -0.005(3)
C9 0.054(4) 0.039(4) 0.044(4) 0.017(3) 0.019(4) 0.003(4)
O2 0.056(3) 0.121(7) 0.055(3) -0.028(4) 0.033(3) 0.018(4)
C5 0.034(3) 0.034(3) 0.038(3) -0.005(3) 0.016(3) 0.005(3)
OW3 0.057(3) 0.065(4) 0.082(5) 0.021(4) 0.028(3) 0.010(3)
N1 0.047(4) 0.071(5) 0.074(5) 0.027(4) 0.029(4) 0.021(4)
C8 0.038(3) 0.042(4) 0.043(3) -0.001(3) 0.023(3) -0.003(3)

loop_
_atom_type_symbol
_atom_type_description
_atom_type_scat_dispersion_real
_atom_type_scat_dispersion_imag
_atom_type_scat_source
C C 0.0033 0.0016 'International Tables Vol C Tables 4.2.6.8 and 6.1.1.4'
H H 0.0000 0.0000 'International Tables Vol C Tables 4.2.6.8 and 6.1.1.4'
N N 0.0061 0.0033 'International Tables Vol C Tables 4.2.6.8 and 6.1.1.4'
O O 0.0106 0.0060 'International Tables Vol C Tables 4.2.6.8 and 6.1.1.4'
S S 0.1246 0.1234 'International Tables Vol C Tables 4.2.6.8 and 6.1.1.4'
Ag Ag -0.8971 1.1015 'International Tables Vol C Tables 4.2.6.8 and 6.1.1.4'

loop_
_geom_angle_atom_site_label_1
_geom_angle_atom_site_label_2
_geom_angle_atom_site_label_3
_geom_angle
OW1 Ag1 OW2 176.2(7)
O3 S1 O2 113.8(4)
O3 S1 O1 111.7(4)
O2 S1 O1 113.0(4)
O3 S1 C1 106.6(3)
O2 S1 C1 105.2(3)
O1 S1 C1 105.7(3)
Ag1 OW1 HW2 131(7)
Ag1 OW1 HW1 100(10)
HW2 OW1 HW1 111(6)
Ag1 OW2 HW3 113(10)
Ag1 OW2 HW4 116(8)
HW3 OW2 HW4 110(9)
C8 C7 C6 121.8(6)
C8 C7 C2 119.0(6)
C6 C7 C2 119.2(6)
C10 C1 C2 121.7(6)
C10 C1 S1 118.7(5)
C2 C1 S1 119.7(5)
C3 C2 C1 125.6(5)
C3 C2 C7 117.1(5)
C1 C2 C7 117.3(5)
C5 C6 C7 121.8(6)
C5 C6 H6 119.1
C7 C6 H6 119.1
C4 C3 C2 122.3(5)
C4 C3 H3 118.8
C2 C3 H3 118.8
C3 C4 C5 122.0(6)
C3 C4 H4 119.0
C5 C4 H4 119.0
C1 C10 C9 121.4(8)
C1 C10 H10 119.3
C9 C10 H10 119.3
C8 C9 C10 119.3(7)
C8 C9 H9 120.3
C10 C9 H9 120.3
C6 C5 N1 122.4(6)
C6 C5 C4 117.6(6)
N1 C5 C4 120.0(7)
HW5 OW3 HW6 98(10)
C5 N1 HA2 117(8)
C5 N1 HA1 125(9)
HA2 N1 HA1 104(10)
C9 C8 C7 121.2(6)
C9 C8 H8 119.4
C7 C8 H8 119.4

loop_
_geom_bond_atom_site_label_1
_geom_bond_atom_site_label_2
_geom_bond_distance
Ag1 OW1 2.142(8)
Ag1 OW2 2.141(7)
S1 O3 1.447(6)
S1 O2 1.451(7)
S1 O1 1.459(10)
S1 C1 1.794(6)
OW1 HW2 1.03(6)
OW1 HW1 0.83(2)
OW2 HW3 0.79(6)
OW2 HW4 0.98(9)
C7 C8 1.405(10)
C7 C6 1.417(10)
C7 C2 1.441(8)
C1 C10 1.339(10)
C1 C2 1.431(8)
C2 C3 1.414(8)
C6 C5 1.380(10)
C6 H6 0.9300
C3 C4 1.334(9)
C3 H3 0.9300
C4 C5 1.431(9)
C4 H4 0.9300
C10 C9 1.402(11)
C10 H10 0.9300
C9 C8 1.384(11)
C9 H9 0.9300
C5 N1 1.387(10)
OW3 HW5 0.93(8)
OW3 HW6 0.85(2)
N1 HA2 0.94(7)
N1 HA1 0.83(9)
C8 H8 0.9300

loop_
_geom_hbond_atom_site_label_D
_geom_hbond_atom_site_label_H
_geom_hbond_atom_site_label_A
_geom_hbond_distance_DH
_geom_hbond_distance_HA
_geom_hbond_distance_DA
_geom_hbond_angle_DHA
_geom_hbond_site_symmetry_A
OW3 HW5 O2 0.93(8) 1.91(8) 2.803(10) 161(12) 2_755
N1 HA1 OW3 0.83(9) 2.17(9) 2.987(11) 169(11) 1_455
OW3 HW6 O1 0.85(2) 2.04(9) 2.750(12) 140(13) .

loop_
_geom_torsion_atom_site_label_1
_geom_torsion_atom_site_label_2
_geom_torsion_atom_site_label_3
_geom_torsion_atom_site_label_4
_geom_torsion
O3 S1 C1 C10 -1.5(7)
O2 S1 C1 C10 119.7(6)
O1 S1 C1 C10 -120.5(6)
O3 S1 C1 C2 178.5(5)
O2 S1 C1 C2 -60.4(6)
O1 S1 C1 C2 59.5(6)
C10 C1 C2 C3 -179.8(6)
S1 C1 C2 C3 0.3(8)
C10 C1 C2 C7 -0.9(9)
S1 C1 C2 C7 179.2(4)
C8 C7 C2 C3 -179.9(6)
C6 C7 C2 C3 -3.2(8)
C8 C7 C2 C1 1.1(9)
C6 C7 C2 C1 177.8(6)
C8 C7 C6 C5 178.8(6)
C2 C7 C6 C5 2.2(10)
C1 C2 C3 C4 -178.0(6)
C7 C2 C3 C4 3.1(8)
C2 C3 C4 C5 -1.9(10)
C2 C1 C10 C9 1.9(11)
S1 C1 C10 C9 -178.2(6)
C1 C10 C9 C8 -3.2(12)
C7 C6 C5 N1 176.8(8)
C7 C6 C5 C4 -0.9(10)
C3 C4 C5 C6 0.7(10)
C3 C4 C5 N1 -177.0(7)
C10 C9 C8 C7 3.5(11)
C6 C7 C8 C9 -179.1(7)
C2 C7 C8 C9 -2.5(10)
